data_7154001
loop_
_publ_author_name
'Janreddy, Donala'
'Kavala, Veerababurao'
'Kotipalli, Trimurtulu'
'Rajawinslin, R. R.'
'Kuo, Chun-Wei'
'Huang, Wen-Chang'
'Yao, Ching-Fa'

_publ_section_title
;
 Molecular iodine-mediated reaction of
 2-(2-phenylethynyl)-Morita-Baylis-Hillman adducts: an easy route to
 naphthyl ketones and iodo-substituted isochromenes.
;
_journal_issue 41
_journal_name_full 'Organic &amp; biomolecular chemistry'
_journal_page_first 8247
_journal_page_last 8256
_journal_paper_doi 10.1039/c4ob00938j
_journal_volume 12
_journal_year 2014
_chemical_formula_moiety 'C21 H19 N O3'
_chemical_formula_sum 'C21 H19 N O3'
_chemical_formula_weight 333.37
_chemical_name_systematic
;
 ?
;
_space_group_IT_number 29
_symmetry_cell_setting orthorhombic
_symmetry_space_group_name_Hall 'P 2c -2ac'
_symmetry_space_group_name_H-M 'P c a 21'
_atom_sites_solution_hydrogens geom
_atom_sites_solution_primary direct
_atom_sites_solution_secondary difmap
_audit_creation_method SHELXL-97
_cell_angle_alpha 90.00
_cell_angle_beta 90.00
_cell_angle_gamma 90.00
_cell_formula_units_Z 4
_cell_length_a 9.5269(6)
_cell_length_b 10.7294(7)
_cell_length_c 17.4823(13)
_cell_measurement_reflns_used 0
_cell_measurement_temperature 200(2)
_cell_measurement_theta_max 0
_cell_measurement_theta_min 0
_cell_volume 1787.0(2)
_computing_molecular_graphics 'Ortep-3 for Windows (Farrugia, 1997)'
_computing_publication_material 'WinGX publication routines (Farrugia, 1999)'
_computing_structure_refinement 'SHELXL-97 (Sheldrick, 1997)'
_computing_structure_solution 'SHELXS-86 (Sheldrick, 1986)'
_diffrn_ambient_temperature 200(2)
_diffrn_measured_fraction_theta_full 0.976
_diffrn_measured_fraction_theta_max 0.976
_diffrn_radiation_monochromator graphite
_diffrn_radiation_source 'fine-focus sealed tube'
_diffrn_radiation_type MoK\a
_diffrn_radiation_wavelength 0.71073
_diffrn_reflns_av_R_equivalents 0.0324
_diffrn_reflns_av_sigmaI/netI 0.0378
_diffrn_reflns_limit_h_max 8
_diffrn_reflns_limit_h_min -11
_diffrn_reflns_limit_k_max 9
_diffrn_reflns_limit_k_min -12
_diffrn_reflns_limit_l_max 20
_diffrn_reflns_limit_l_min -9
_diffrn_reflns_number 6346
_diffrn_reflns_theta_full 25.08
_diffrn_reflns_theta_max 25.08
_diffrn_reflns_theta_min 1.90
_exptl_absorpt_coefficient_mu 0.083
_exptl_absorpt_correction_T_max 0.9909
_exptl_absorpt_correction_T_min 0.9535
_exptl_absorpt_correction_type multi-scan
_exptl_crystal_colour 'pale yellow'
_exptl_crystal_density_diffrn 1.239
_exptl_crystal_density_method 'not measured'
_exptl_crystal_description prism
_exptl_crystal_F_000 704
_exptl_crystal_size_max 0.58
_exptl_crystal_size_mid 0.48
_exptl_crystal_size_min 0.11
_refine_diff_density_max 0.136
_refine_diff_density_min -0.129
_refine_diff_density_rms 0.029
_refine_ls_abs_structure_details 'Flack H D (1983), Acta Cryst. A39, 876-881'
_refine_ls_abs_structure_Flack 0.2(13)
_refine_ls_extinction_method none
_refine_ls_goodness_of_fit_ref 1.044
_refine_ls_hydrogen_treatment constr
_refine_ls_matrix_type full
_refine_ls_number_parameters 226
_refine_ls_number_reflns 2173
_refine_ls_number_restraints 1
_refine_ls_restrained_S_all 1.044
_refine_ls_R_factor_all 0.0361
_refine_ls_R_factor_gt 0.0322
_refine_ls_shift/su_max 0.000
_refine_ls_shift/su_mean 0.000
_refine_ls_structure_factor_coef Fsqd
_refine_ls_weighting_details 'calc w=1/[\s^2^(Fo^2^)+(0.0443P)^2^+0.1823P] where P=(Fo^2^+2Fc^2^)/3'
_refine_ls_weighting_scheme calc
_refine_ls_wR_factor_gt 0.0798
_refine_ls_wR_factor_ref 0.0832
_reflns_number_gt 2021
_reflns_number_total 2173
_reflns_threshold_expression >2sigma(I)
_cod_data_source_file c4ob00938j2.cif
_cod_data_source_block a12825
_cod_depositor_comments 'Adding full bibliography for 7154000--7154003.cif.'
_cod_database_code 7154001

loop_
_symmetry_equiv_pos_as_xyz
'x, y, z'
'-x, -y, z+1/2'
'x+1/2, -y, z'
'-x+1/2, y, z+1/2'

loop_
_atom_site_label
_atom_site_type_symbol
_atom_site_fract_x
_atom_site_fract_y
_atom_site_fract_z
_atom_site_U_iso_or_equiv
_atom_site_adp_type
_atom_site_occupancy
_atom_site_symmetry_multiplicity
_atom_site_calc_flag
_atom_site_refinement_flags
C1 C 0.99175(19) 1.14980(17) 1.05843(12) 0.0329(4) Uani 1 1 d .
C2 C 1.0872(2) 1.06176(18) 1.08517(12) 0.0397(5) Uani 1 1 d .
H2 H 1.0798 0.9775 1.0691 0.048 Uiso 1 1 calc R
C3 C 1.1919(2) 1.0963(2) 1.13476(14) 0.0462(5) Uani 1 1 d .
H3 H 1.2573 1.0359 1.1524 0.055 Uiso 1 1 calc R
C4 C 1.2029(2) 1.2182(2) 1.15904(14) 0.0496(6) Uani 1 1 d .
H4 H 1.2758 1.2419 1.1931 0.060 Uiso 1 1 calc R
C5 C 1.1077(2) 1.3050(2) 1.13366(14) 0.0487(6) Uani 1 1 d .
H5 H 1.1145 1.3886 1.1512 0.058 Uiso 1 1 calc R
C6 C 1.0029(2) 1.27316(17) 1.08339(13) 0.0399(5) Uani 1 1 d .
H6 H 0.9386 1.3344 1.0657 0.048 Uiso 1 1 calc R
C7 C 0.8877(2) 1.11493(17) 1.00385(14) 0.0362(5) Uani 1 1 d .
C8 C 0.8046(2) 1.07983(18) 0.95699(13) 0.0368(5) Uani 1 1 d .
C9 C 0.71039(19) 1.03140(18) 0.90052(12) 0.0365(5) Uani 1 1 d .
C10 C 0.6280(2) 1.1123(2) 0.85797(14) 0.0469(5) Uani 1 1 d .
H10 H 0.6329 1.1994 0.8674 0.056 Uiso 1 1 calc R
C11 C 0.5392(2) 1.0677(2) 0.80235(14) 0.0537(6) Uani 1 1 d .
H11 H 0.4833 1.1239 0.7734 0.064 Uiso 1 1 calc R
C12 C 0.5314(2) 0.9412(2) 0.78868(13) 0.0504(6) Uani 1 1 d .
H12 H 0.4709 0.9104 0.7498 0.061 Uiso 1 1 calc R
C13 C 0.61133(19) 0.8591(2) 0.83123(13) 0.0422(5) Uani 1 1 d .
H13 H 0.6045 0.7722 0.8214 0.051 Uiso 1 1 calc R
C14 C 0.70168(19) 0.90134(18) 0.88817(12) 0.0341(5) Uani 1 1 d .
C15 C 0.79027(19) 0.82084(17) 0.93565(12) 0.0341(4) Uani 1 1 d .
H15 H 0.8684 0.8620 0.9580 0.041 Uiso 1 1 calc R
C16 C 0.7808(2) 0.69951(16) 0.95316(11) 0.0342(5) Uani 1 1 d .
C17 C 0.8840(2) 0.64582(17) 1.00781(13) 0.0374(5) Uani 1 1 d .
C18 C 1.0846(2) 0.6794(2) 1.08350(17) 0.0578(7) Uani 1 1 d .
H18A H 1.1559 0.7434 1.0931 0.087 Uiso 1 1 calc R
H18B H 1.1303 0.6033 1.0649 0.087 Uiso 1 1 calc R
H18C H 1.0341 0.6612 1.1310 0.087 Uiso 1 1 calc R
C19 C 0.6709(2) 0.60958(18) 0.92576(13) 0.0392(5) Uani 1 1 d .
H19A H 0.6509 0.5479 0.9664 0.047 Uiso 1 1 calc R
H19B H 0.5830 0.6553 0.9145 0.047 Uiso 1 1 calc R
C20 C 0.6328(2) 0.4861(2) 0.81035(14) 0.0450(5) Uani 1 1 d .
C21 C 0.6990(2) 0.4215(2) 0.74313(16) 0.0555(6) Uani 1 1 d .
H21A H 0.8012 0.4309 0.7457 0.083 Uiso 1 1 calc R
H21B H 0.6643 0.4588 0.6956 0.083 Uiso 1 1 calc R
H21C H 0.6747 0.3328 0.7442 0.083 Uiso 1 1 calc R
O1 O 0.98731(15) 0.72370(12) 1.02685(10) 0.0482(4) Uani 1 1 d .
O2 O 0.87480(16) 0.54247(13) 1.03378(11) 0.0560(5) Uani 1 1 d .
N1 N 0.71862(16) 0.54524(15) 0.85702(12) 0.0394(4) Uani 1 1 d .
H1 H 0.8088 0.5459 0.8462 0.047 Uiso 1 1 calc R
O3 O 0.50724(18) 0.4850(3) 0.81979(14) 0.0956(8) Uani 1 1 d .

loop_
_atom_site_aniso_label
_atom_site_aniso_U_11
_atom_site_aniso_U_22
_atom_site_aniso_U_33
_atom_site_aniso_U_23
_atom_site_aniso_U_13
_atom_site_aniso_U_12
C1 0.0323(10) 0.0350(9) 0.0313(10) 0.0006(9) 0.0078(8) -0.0017(8)
C2 0.0458(12) 0.0352(10) 0.0382(13) 0.0021(9) 0.0085(10) 0.0036(9)
C3 0.0423(12) 0.0557(13) 0.0406(12) 0.0089(11) -0.0001(11) 0.0069(10)
C4 0.0481(14) 0.0653(15) 0.0354(12) 0.0003(11) -0.0010(10) -0.0126(11)
C5 0.0544(14) 0.0438(11) 0.0479(14) -0.0082(11) 0.0082(12) -0.0118(11)
C6 0.0419(12) 0.0328(10) 0.0450(13) 0.0005(10) 0.0072(10) 0.0002(9)
C7 0.0389(11) 0.0312(9) 0.0387(11) 0.0031(9) 0.0068(10) 0.0018(8)
C8 0.0405(11) 0.0340(9) 0.0360(11) 0.0060(9) 0.0038(10) 0.0041(9)
C9 0.0343(10) 0.0440(11) 0.0311(10) 0.0051(9) 0.0018(9) 0.0040(9)
C10 0.0501(12) 0.0489(12) 0.0416(13) 0.0115(11) -0.0007(11) 0.0100(10)
C11 0.0504(13) 0.0697(15) 0.0410(13) 0.0138(13) -0.0051(12) 0.0186(12)
C12 0.0426(12) 0.0759(16) 0.0327(12) 0.0007(12) -0.0070(10) 0.0078(12)
C13 0.0402(11) 0.0559(13) 0.0305(11) -0.0017(10) -0.0010(10) 0.0039(10)
C14 0.0298(10) 0.0458(11) 0.0268(10) 0.0018(9) 0.0034(8) 0.0037(9)
C15 0.0315(10) 0.0400(10) 0.0309(10) -0.0032(9) 0.0007(9) 0.0026(8)
C16 0.0329(10) 0.0389(10) 0.0310(11) -0.0036(9) 0.0052(8) 0.0028(8)
C17 0.0398(11) 0.0328(10) 0.0395(12) -0.0010(10) 0.0029(10) 0.0068(9)
C18 0.0527(14) 0.0565(13) 0.0640(17) 0.0066(13) -0.0217(13) 0.0119(11)
C19 0.0335(10) 0.0445(11) 0.0397(12) -0.0040(10) 0.0094(10) -0.0011(9)
C20 0.0324(11) 0.0576(13) 0.0450(13) -0.0059(12) 0.0037(10) -0.0114(10)
C21 0.0538(14) 0.0619(13) 0.0507(15) -0.0172(13) 0.0059(12) -0.0141(12)
O1 0.0442(8) 0.0443(7) 0.0562(10) 0.0081(8) -0.0162(8) 0.0013(6)
O2 0.0621(10) 0.0365(8) 0.0694(12) 0.0104(8) -0.0081(9) 0.0064(6)
N1 0.0260(8) 0.0481(9) 0.0441(10) -0.0124(9) 0.0059(8) -0.0019(7)
O3 0.0288(8) 0.169(2) 0.0887(17) -0.0563(16) 0.0106(10) -0.0266(10)

loop_
_atom_type_symbol
_atom_type_description
_atom_type_scat_dispersion_real
_atom_type_scat_dispersion_imag
_atom_type_scat_source
C C 0.0033 0.0016 'International Tables Vol C Tables 4.2.6.8 and 6.1.1.4'
H H 0.0000 0.0000 'International Tables Vol C Tables 4.2.6.8 and 6.1.1.4'
O O 0.0106 0.0060 'International Tables Vol C Tables 4.2.6.8 and 6.1.1.4'
N N 0.0061 0.0033 'International Tables Vol C Tables 4.2.6.8 and 6.1.1.4'

loop_
_geom_angle_atom_site_label_1
_geom_angle_atom_site_label_2
_geom_angle_atom_site_label_3
_geom_angle
C2 C1 C6 119.21(19)
C2 C1 C7 120.05(17)
C6 C1 C7 120.69(18)
C3 C2 C1 120.24(19)
C3 C2 H2 119.9
C1 C2 H2 119.9
C2 C3 C4 120.3(2)
C2 C3 H3 119.8
C4 C3 H3 119.8
C5 C4 C3 119.6(2)
C5 C4 H4 120.2
C3 C4 H4 120.2
C4 C5 C6 121.2(2)
C4 C5 H5 119.4
C6 C5 H5 119.4
C5 C6 C1 119.4(2)
C5 C6 H6 120.3
C1 C6 H6 120.3
C8 C7 C1 176.4(2)
C7 C8 C9 176.6(2)
C10 C9 C14 120.2(2)
C10 C9 C8 119.83(19)
C14 C9 C8 120.00(17)
C11 C10 C9 120.6(2)
C11 C10 H10 119.7
C9 C10 H10 119.7
C10 C11 C12 119.9(2)
C10 C11 H11 120.1
C12 C11 H11 120.1
C11 C12 C13 120.3(2)
C11 C12 H12 119.9
C13 C12 H12 119.9
C12 C13 C14 121.2(2)
C12 C13 H13 119.4
C14 C13 H13 119.4
C13 C14 C9 117.84(19)
C13 C14 C15 124.69(18)
C9 C14 C15 117.47(18)
C16 C15 C14 131.54(18)
C16 C15 H15 114.2
C14 C15 H15 114.2
C15 C16 C17 118.59(17)
C15 C16 C19 126.71(18)
C17 C16 C19 114.65(16)
O2 C17 O1 122.56(19)
O2 C17 C16 123.49(19)
O1 C17 C16 113.93(16)
O1 C18 H18A 109.5
O1 C18 H18B 109.5
H18A C18 H18B 109.5
O1 C18 H18C 109.5
H18A C18 H18C 109.5
H18B C18 H18C 109.5
N1 C19 C16 110.46(15)
N1 C19 H19A 109.6
C16 C19 H19A 109.6
N1 C19 H19B 109.6
C16 C19 H19B 109.6
H19A C19 H19B 108.1
O3 C20 N1 122.3(2)
O3 C20 C21 121.2(2)
N1 C20 C21 116.49(17)
C20 C21 H21A 109.5
C20 C21 H21B 109.5
H21A C21 H21B 109.5
C20 C21 H21C 109.5
H21A C21 H21C 109.5
H21B C21 H21C 109.5
C17 O1 C18 116.15(16)
C20 N1 C19 123.01(15)
C20 N1 H1 118.5
C19 N1 H1 118.5

loop_
_geom_bond_atom_site_label_1
_geom_bond_atom_site_label_2
_geom_bond_distance
C1 C2 1.392(3)
C1 C6 1.398(3)
C1 C7 1.426(3)
C2 C3 1.373(3)
C2 H2 0.9500
C3 C4 1.379(3)
C3 H3 0.9500
C4 C5 1.373(3)
C4 H4 0.9500
C5 C6 1.373(3)
C5 H5 0.9500
C6 H6 0.9500
C7 C8 1.200(3)
C8 C9 1.432(3)
C9 C10 1.387(3)
C9 C14 1.415(3)
C10 C11 1.375(3)
C10 H10 0.9500
C11 C12 1.381(3)
C11 H11 0.9500
C12 C13 1.382(3)
C12 H12 0.9500
C13 C14 1.392(3)
C13 H13 0.9500
C14 C15 1.465(3)
C15 C16 1.340(2)
C15 H15 0.9500
C16 C17 1.487(3)
C16 C19 1.502(3)
C17 O2 1.202(2)
C17 O1 1.333(2)
C18 O1 1.438(3)
C18 H18A 0.9800
C18 H18B 0.9800
C18 H18C 0.9800
C19 N1 1.458(3)
C19 H19A 0.9900
C19 H19B 0.9900
C20 O3 1.208(2)
C20 N1 1.318(3)
C20 C21 1.503(3)
C21 H21A 0.9800
C21 H21B 0.9800
C21 H21C 0.9800
N1 H1 0.8800
